data_2221064
loop_
_publ_author_name
'Ponikiewski, \/Lukasz'
'Nycz, Jacek E.'

_publ_section_title
;
 3-[(<i>E</i>)-2-(5,7-Dichloro-8-hydroxyquinolin-2-yl)vinyl]-4-hydroxyphenyl
 acetate
;
_journal_coeditor_code GK2178
_journal_issue 3
_journal_name_full 'Acta Crystallographica Section E'
_journal_page_first o515
_journal_paper_doi 10.1107/S1600536809001950
_journal_volume 65
_journal_year 2009
_chemical_formula_iupac 'C19 H13 Cl2 N O4'
_chemical_formula_moiety 'C19 H13 Cl2 N O4'
_chemical_formula_sum 'C19 H13 Cl2 N O4'
_chemical_formula_weight 390.20
_chemical_name_systematic
;
3-[(<i>E</i>)-2-(5,7-Dichloro-8-hydroxyquinolin-2-yl)vinyl]-4-hydroxyphenyl
acetate
;
_space_group_IT_number 2
_symmetry_cell_setting triclinic
_symmetry_space_group_name_Hall '-P 1'
_symmetry_space_group_name_H-M 'P -1'
_atom_sites_solution_hydrogens geom
_atom_sites_solution_primary direct
_atom_sites_solution_secondary difmap
_audit_creation_method SHELXL-97
_cell_angle_alpha 84.89(3)
_cell_angle_beta 89.50(3)
_cell_angle_gamma 87.31(3)
_cell_formula_units_Z 4
_cell_length_a 7.3274(15)
_cell_length_b 10.449(2)
_cell_length_c 21.550(4)
_cell_measurement_reflns_used 8303
_cell_measurement_temperature 120(2)
_cell_measurement_theta_max 32.3414
_cell_measurement_theta_min 1.9550
_cell_volume 1641.6(6)
_computing_cell_refinement
;
CrysAlis RED (Oxford Diffraction, 2006)
;
_computing_data_collection
;
CrysAlis CCD (Oxford Diffraction, 2006)
;
_computing_data_reduction
;
CrysAlis RED (Oxford Diffraction, 2006)
;
_computing_molecular_graphics 'Ortep-3 for Windows (Farrugia, 1997)'
_computing_publication_material 'WinGX publication routines (Farrugia, 1999)'
_computing_structure_refinement 'SHELXL97 (Sheldrick, 2008)'
_computing_structure_solution 'SHELXS97 (Sheldrick, 2008)'
_diffrn_ambient_temperature 120(2)
_diffrn_detector_area_resol_mean 8.1883
_diffrn_measured_fraction_theta_full 0.993
_diffrn_measured_fraction_theta_max 0.992
_diffrn_measurement_device_type
;
Oxford Diffraction KM4CCD
\k-geometry diffractometer
;
_diffrn_measurement_method '\w scans, 0.75 deg width'
_diffrn_radiation_monochromator graphite
_diffrn_radiation_source 'fine-focus sealed tube'
_diffrn_radiation_type MoK\a
_diffrn_radiation_wavelength 0.71073
_diffrn_reflns_av_R_equivalents 0.0240
_diffrn_reflns_av_sigmaI/netI 0.0355
_diffrn_reflns_limit_h_max 9
_diffrn_reflns_limit_h_min -8
_diffrn_reflns_limit_k_max 10
_diffrn_reflns_limit_k_min -13
_diffrn_reflns_limit_l_max 27
_diffrn_reflns_limit_l_min -27
_diffrn_reflns_number 13404
_diffrn_reflns_theta_full 25.00
_diffrn_reflns_theta_max 27.00
_diffrn_reflns_theta_min 4.11
_diffrn_standards_decay_% 0
_diffrn_standards_interval_count 0
_diffrn_standards_interval_time 0
_diffrn_standards_number 0
_exptl_absorpt_coefficient_mu 0.422
_exptl_absorpt_correction_type none
_exptl_crystal_colour orange
_exptl_crystal_density_diffrn 1.579
_exptl_crystal_density_method 'not measured'
_exptl_crystal_description block
_exptl_crystal_F_000 800
_exptl_crystal_size_max 0.36
_exptl_crystal_size_mid 0.29
_exptl_crystal_size_min 0.11
_refine_diff_density_max 0.538
_refine_diff_density_min -0.242
_refine_ls_extinction_method none
_refine_ls_goodness_of_fit_ref 1.059
_refine_ls_hydrogen_treatment mixed
_refine_ls_matrix_type full
_refine_ls_number_parameters 491
_refine_ls_number_reflns 7118
_refine_ls_number_restraints 4
_refine_ls_restrained_S_all 1.059
_refine_ls_R_factor_all 0.0578
_refine_ls_R_factor_gt 0.0425
_refine_ls_shift/su_max 0.001
_refine_ls_shift/su_mean 0.000
_refine_ls_structure_factor_coef Fsqd
_refine_ls_weighting_details 'calc w=1/[\s^2^(Fo^2^)+(0.0649P)^2^] where P=(Fo^2^+2Fc^2^)/3'
_refine_ls_weighting_scheme calc
_refine_ls_wR_factor_gt 0.1033
_refine_ls_wR_factor_ref 0.1086
_reflns_number_gt 5533
_reflns_number_total 7118
_reflns_threshold_expression I>2\s(I)
_cod_data_source_file gk2178.cif
_cod_data_source_block I
_cod_database_code 2221064
_cod_database_fobs_code 2221064

loop_
_symmetry_equiv_pos_as_xyz
'x, y, z'
'-x, -y, -z'

loop_
_atom_site_type_symbol
_atom_site_label
_atom_site_fract_x
_atom_site_fract_y
_atom_site_fract_z
_atom_site_U_iso_or_equiv
_atom_site_adp_type
_atom_site_calc_flag
_atom_site_refinement_flags
_atom_site_occupancy
_atom_site_disorder_assembly
_atom_site_disorder_group
Cl Cl1 -0.05058(7) -0.48122(4) 0.39447(2) 0.02868(13) Uani d . 1 . .
Cl Cl2 -0.32326(7) -0.14842(5) 0.55244(2) 0.02702(13) Uani d . 1 . .
Cl Cl3 0.51139(7) 1.02105(4) 0.29549(2) 0.02920(13) Uani d . 1 . .
Cl Cl4 0.34086(7) 0.64476(4) 0.46981(2) 0.02556(12) Uani d . 1 . .
N N1 -0.0213(2) -0.00314(15) 0.34122(7) 0.0220(3) Uani d . 1 . .
N N2 0.6083(2) 0.55562(14) 0.25358(7) 0.0206(3) Uani d . 1 . .
O O1 0.0315(2) -0.24598(15) 0.31376(7) 0.0275(3) Uani d . 1 . .
H H1 0.059(4) -0.177(3) 0.3008(13) 0.049(9) Uiso d . 1 . .
O O2 0.2381(2) 0.12385(13) 0.14624(7) 0.0324(4) Uani d . 1 . .
H H2 0.306(4) 0.101(3) 0.1151(13) 0.051(8) Uiso d . 1 . .
O O3 0.22826(19) 0.64374(13) 0.17441(7) 0.0272(3) Uani d . 1 . .
O O4 -0.0706(2) 0.66859(14) 0.15324(8) 0.0415(4) Uani d . 1 . .
O O5 0.6377(2) 0.80890(14) 0.22189(7) 0.0280(3) Uani d . 1 . .
H H5 0.671(4) 0.746(3) 0.2085(13) 0.054(9) Uiso d . 1 . .
O O6 0.8761(2) 0.47684(14) 0.05196(8) 0.0320(3) Uani d D 1 . .
H H6B 0.936(2) 0.4981(17) 0.0825(5) 0.11(3) Uiso d PD 0.50 . .
H H6A 0.918(7) 0.495(5) 0.0166(13) 0.057(18) Uiso d PD 0.50 . .
O O7 0.74929(18) -0.04271(12) 0.07725(6) 0.0263(3) Uani d . 1 . .
O O8 0.44540(19) -0.00398(14) 0.06726(7) 0.0315(3) Uani d . 1 . .
C C1 -0.0496(3) 0.11986(18) 0.35315(9) 0.0229(4) Uani d . 1 . .
C C2 -0.1381(3) 0.15372(18) 0.40825(9) 0.0245(4) Uani d . 1 . .
H H2A -0.1588 0.2419 0.4150 0.029 Uiso calc R 1 . .
C C3 -0.1942(3) 0.06119(18) 0.45183(9) 0.0229(4) Uani d . 1 . .
H H3A -0.2528 0.0846 0.4889 0.027 Uiso calc R 1 . .
C C4 -0.2139(2) -0.17651(18) 0.48241(9) 0.0206(4) Uani d . 1 . .
C C5 -0.1781(2) -0.30041(18) 0.46866(9) 0.0220(4) Uani d . 1 . .
H H5A -0.2092 -0.3702 0.4975 0.026 Uiso calc R 1 . .
C C6 -0.0950(3) -0.32370(18) 0.41148(9) 0.0226(4) Uani d . 1 . .
C C7 -0.0468(3) -0.22522(18) 0.36942(9) 0.0220(4) Uani d . 1 . .
C C8 -0.0785(2) -0.09591(18) 0.38460(9) 0.0211(4) Uani d . 1 . .
C C9 -0.1646(2) -0.07036(17) 0.44149(9) 0.0193(4) Uani d . 1 . .
C C10 0.0138(3) 0.22128(18) 0.30779(9) 0.0240(4) Uani d . 1 . .
H H10A -0.0067 0.3081 0.3169 0.029 Uiso calc R 1 . .
C C11 0.0983(3) 0.19915(18) 0.25467(9) 0.0233(4) Uani d . 1 . .
H H11A 0.1183 0.1116 0.2467 0.028 Uiso calc R 1 . .
C C12 0.1638(2) 0.29527(18) 0.20718(9) 0.0216(4) Uani d . 1 . .
C C13 0.2360(3) 0.25260(18) 0.15143(9) 0.0235(4) Uani d . 1 . .
C C14 0.2986(3) 0.33822(19) 0.10404(9) 0.0244(4) Uani d . 1 . .
H H14A 0.3448 0.3075 0.0665 0.029 Uiso calc R 1 . .
C C15 0.2936(3) 0.46913(19) 0.11148(9) 0.0250(4) Uani d . 1 . .
H H15A 0.3372 0.5287 0.0795 0.030 Uiso calc R 1 . .
C C16 0.2238(3) 0.51087(18) 0.16657(9) 0.0233(4) Uani d . 1 . .
C C17 0.1590(3) 0.42768(18) 0.21369(9) 0.0235(4) Uani d . 1 . .
H H17A 0.1109 0.4598 0.2506 0.028 Uiso calc R 1 . .
C C18 0.0700(3) 0.71436(18) 0.16649(9) 0.0260(4) Uani d . 1 . .
C C19 0.0972(3) 0.85296(19) 0.17313(10) 0.0330(5) Uani d . 1 . .
H H19A -0.0143 0.8924 0.1900 0.050 Uiso calc R 1 . .
H H19B 0.1246 0.8969 0.1322 0.050 Uiso calc R 1 . .
H H19C 0.1992 0.8607 0.2015 0.050 Uiso calc R 1 . .
C C20 0.5942(2) 0.42938(17) 0.26808(9) 0.0207(4) Uani d . 1 . .
C C21 0.5229(3) 0.38022(18) 0.32605(9) 0.0238(4) Uani d . 1 . .
H H21A 0.5151 0.2900 0.3351 0.029 Uiso calc R 1 . .
C C22 0.4651(3) 0.46163(17) 0.36918(9) 0.0231(4) Uani d . 1 . .
H H22A 0.4176 0.4284 0.4082 0.028 Uiso calc R 1 . .
C C23 0.4206(3) 0.69136(18) 0.39503(9) 0.0214(4) Uani d . 1 . .
C C24 0.4301(2) 0.81905(18) 0.37680(9) 0.0218(4) Uani d . 1 . .
H H24A 0.3893 0.8814 0.4039 0.026 Uiso calc R 1 . .
C C25 0.5008(3) 0.85796(17) 0.31761(9) 0.0217(4) Uani d . 1 . .
C C26 0.5643(3) 0.77065(18) 0.27752(9) 0.0216(4) Uani d . 1 . .
C C27 0.5491(2) 0.63696(17) 0.29608(9) 0.0201(4) Uani d . 1 . .
C C28 0.4767(2) 0.59576(17) 0.35519(9) 0.0200(4) Uani d . 1 . .
C C29 0.6498(3) 0.34132(17) 0.22142(9) 0.0218(4) Uani d . 1 . .
H H29A 0.6386 0.2518 0.2319 0.026 Uiso calc R 1 . .
C C30 0.7150(3) 0.37867(17) 0.16535(9) 0.0218(4) Uani d . 1 . .
H H30A 0.7306 0.4682 0.1563 0.026 Uiso calc RD 1 . .
C C31 0.7652(2) 0.29585(17) 0.11613(9) 0.0203(4) Uani d . 1 . .
C C32 0.8451(3) 0.34769(18) 0.06051(9) 0.0236(4) Uani d D 1 . .
C C33 0.8925(3) 0.2713(2) 0.01282(9) 0.0280(4) Uani d . 1 . .
H H33A 0.9492 0.3082 -0.0239 0.034 Uiso calc R 1 . .
C C34 0.8578(3) 0.1428(2) 0.01846(9) 0.0273(4) Uani d . 1 . .
H H34A 0.8884 0.0905 -0.0143 0.033 Uiso calc R 1 . .
C C35 0.7775(3) 0.09090(18) 0.07278(9) 0.0228(4) Uani d . 1 . .
C C36 0.7329(3) 0.16355(17) 0.12123(9) 0.0214(4) Uani d . 1 . .
H H36A 0.6802 0.1245 0.1582 0.026 Uiso calc R 1 . .
C C37 0.5759(3) -0.07926(19) 0.07142(9) 0.0255(4) Uani d . 1 . .
C C38 0.5673(3) -0.22131(19) 0.06933(10) 0.0319(5) Uani d . 1 . .
H H38A 0.4973 -0.2393 0.0328 0.048 Uiso calc R 1 . .
H H38B 0.5076 -0.2582 0.1072 0.048 Uiso calc R 1 . .
H H38C 0.6914 -0.2597 0.0666 0.048 Uiso calc R 1 . .

loop_
_atom_site_aniso_label
_atom_site_aniso_U_11
_atom_site_aniso_U_22
_atom_site_aniso_U_33
_atom_site_aniso_U_12
_atom_site_aniso_U_13
_atom_site_aniso_U_23
Cl1 0.0327(3) 0.0194(2) 0.0345(3) 0.00009(19) -0.0010(2) -0.0062(2)
Cl2 0.0297(3) 0.0280(3) 0.0239(2) -0.00402(19) 0.0061(2) -0.00418(19)
Cl3 0.0367(3) 0.0158(2) 0.0351(3) 0.00011(19) 0.0011(2) -0.00306(19)
Cl4 0.0294(3) 0.0246(2) 0.0233(2) -0.00214(19) 0.00264(19) -0.00533(19)
N1 0.0209(8) 0.0239(8) 0.0211(8) -0.0022(6) -0.0006(6) -0.0014(7)
N2 0.0215(8) 0.0182(8) 0.0226(8) -0.0004(6) -0.0022(6) -0.0050(6)
O1 0.0350(8) 0.0255(8) 0.0227(7) -0.0010(6) 0.0048(6) -0.0061(6)
O2 0.0409(9) 0.0216(7) 0.0352(9) -0.0023(6) 0.0108(7) -0.0060(6)
O3 0.0281(8) 0.0195(7) 0.0340(8) -0.0028(6) -0.0025(6) -0.0016(6)
O4 0.0271(8) 0.0254(8) 0.0696(12) -0.0013(6) -0.0025(8) 0.0090(8)
O5 0.0378(9) 0.0210(7) 0.0246(8) 0.0022(6) 0.0043(6) -0.0016(6)
O6 0.0404(9) 0.0219(7) 0.0326(9) -0.0061(6) 0.0069(7) 0.0053(7)
O7 0.0277(8) 0.0197(7) 0.0324(8) -0.0024(5) 0.0017(6) -0.0075(6)
O8 0.0297(8) 0.0319(8) 0.0341(8) -0.0020(6) 0.0042(6) -0.0092(7)
C1 0.0215(10) 0.0228(10) 0.0244(10) -0.0022(7) -0.0056(8) -0.0006(8)
C2 0.0242(10) 0.0206(10) 0.0293(11) -0.0007(8) -0.0001(8) -0.0058(8)
C3 0.0219(10) 0.0246(10) 0.0228(10) -0.0006(7) -0.0009(8) -0.0059(8)
C4 0.0177(9) 0.0252(10) 0.0191(9) -0.0012(7) -0.0009(7) -0.0039(8)
C5 0.0203(10) 0.0226(10) 0.0230(10) -0.0019(7) -0.0030(8) -0.0004(8)
C6 0.0216(10) 0.0196(9) 0.0273(10) -0.0002(7) -0.0030(8) -0.0065(8)
C7 0.0208(10) 0.0254(10) 0.0203(9) 0.0005(7) -0.0030(8) -0.0051(8)
C8 0.0176(9) 0.0230(9) 0.0226(10) -0.0013(7) -0.0049(7) -0.0010(8)
C9 0.0172(9) 0.0216(9) 0.0195(9) -0.0022(7) -0.0020(7) -0.0030(7)
C10 0.0282(11) 0.0193(9) 0.0245(10) 0.0001(8) 0.0006(8) -0.0030(8)
C11 0.0224(10) 0.0199(9) 0.0273(10) 0.0001(7) -0.0023(8) -0.0020(8)
C12 0.0176(9) 0.0231(9) 0.0238(10) -0.0003(7) -0.0011(8) -0.0007(8)
C13 0.0204(10) 0.0239(10) 0.0265(10) -0.0007(7) -0.0003(8) -0.0045(8)
C14 0.0225(10) 0.0286(10) 0.0223(10) -0.0003(8) 0.0027(8) -0.0044(8)
C15 0.0215(10) 0.0275(10) 0.0253(10) -0.0043(8) -0.0009(8) 0.0029(8)
C16 0.0220(10) 0.0190(9) 0.0290(10) -0.0026(7) -0.0040(8) -0.0015(8)
C17 0.0200(10) 0.0247(10) 0.0260(10) 0.0010(7) -0.0014(8) -0.0049(8)
C18 0.0320(12) 0.0230(10) 0.0216(10) 0.0009(8) 0.0033(8) 0.0048(8)
C19 0.0467(14) 0.0242(11) 0.0276(11) 0.0005(9) 0.0020(10) -0.0005(9)
C20 0.0207(10) 0.0185(9) 0.0238(10) -0.0008(7) -0.0029(8) -0.0056(8)
C21 0.0252(10) 0.0179(9) 0.0286(10) -0.0026(7) -0.0034(8) -0.0019(8)
C22 0.0246(10) 0.0197(9) 0.0252(10) -0.0033(7) -0.0020(8) -0.0017(8)
C23 0.0190(9) 0.0247(10) 0.0211(9) 0.0003(7) -0.0010(7) -0.0052(8)
C24 0.0207(10) 0.0213(9) 0.0242(10) 0.0015(7) -0.0041(8) -0.0080(8)
C25 0.0219(10) 0.0146(8) 0.0290(10) -0.0008(7) -0.0029(8) -0.0035(8)
C26 0.0218(10) 0.0196(9) 0.0235(10) 0.0006(7) -0.0045(8) -0.0024(8)
C27 0.0176(9) 0.0195(9) 0.0238(10) 0.0008(7) -0.0052(7) -0.0059(8)
C28 0.0185(9) 0.0191(9) 0.0229(10) -0.0007(7) -0.0051(7) -0.0048(7)
C29 0.0228(10) 0.0155(9) 0.0277(10) -0.0013(7) -0.0016(8) -0.0049(8)
C30 0.0232(10) 0.0159(9) 0.0267(10) -0.0028(7) -0.0021(8) -0.0031(8)
C31 0.0177(9) 0.0183(9) 0.0250(10) -0.0019(7) -0.0030(7) -0.0015(8)
C32 0.0206(10) 0.0231(10) 0.0261(10) -0.0032(7) -0.0012(8) 0.0042(8)
C33 0.0253(11) 0.0363(11) 0.0214(10) -0.0038(8) 0.0034(8) 0.0040(9)
C34 0.0262(11) 0.0360(11) 0.0206(10) -0.0022(8) 0.0019(8) -0.0071(9)
C35 0.0233(10) 0.0191(9) 0.0261(10) -0.0019(7) -0.0006(8) -0.0033(8)
C36 0.0242(10) 0.0191(9) 0.0206(9) -0.0030(7) 0.0016(8) 0.0000(7)
C37 0.0299(11) 0.0274(10) 0.0203(10) -0.0044(8) 0.0017(8) -0.0066(8)
C38 0.0366(12) 0.0263(11) 0.0342(12) -0.0066(9) 0.0011(9) -0.0077(9)

loop_
_atom_type_symbol
_atom_type_description
_atom_type_scat_dispersion_real
_atom_type_scat_dispersion_imag
_atom_type_scat_source
C C 0.0033 0.0016 'International Tables Vol C Tables 4.2.6.8 and 6.1.1.4'
H H 0.0000 0.0000 'International Tables Vol C Tables 4.2.6.8 and 6.1.1.4'
N N 0.0061 0.0033 'International Tables Vol C Tables 4.2.6.8 and 6.1.1.4'
O O 0.0106 0.0060 'International Tables Vol C Tables 4.2.6.8 and 6.1.1.4'
Cl Cl 0.1484 0.1585 'International Tables Vol C Tables 4.2.6.8 and 6.1.1.4'

loop_
_geom_angle_atom_site_label_1
_geom_angle_atom_site_label_2
_geom_angle_atom_site_label_3
_geom_angle_site_symmetry_1
_geom_angle_site_symmetry_3
_geom_angle
_geom_angle_publ_flag
C1 N1 C8 . . 117.82(16) ?
C20 N2 C27 . . 118.02(16) ?
C7 O1 H1 . . 103(2) ?
C13 O2 H2 . . 112.3(18) ?
C18 O3 C16 . . 117.18(15) ?
C26 O5 H5 . . 104(2) ?
C32 O6 H6B . . 109.3(12) ?
C32 O6 H6A . . 110(4) ?
H6B O6 H6A . . 118(4) ?
C37 O7 C35 . . 117.40(15) ?
N1 C1 C2 . . 121.63(18) ?
N1 C1 C10 . . 118.84(17) ?
C2 C1 C10 . . 119.52(17) ?
C3 C2 C1 . . 120.62(18) ?
C3 C2 H2A . . 119.7 ?
C1 C2 H2A . . 119.7 ?
C2 C3 C9 . . 119.60(18) ?
C2 C3 H3A . . 120.2 ?
C9 C3 H3A . . 120.2 ?
C5 C4 C9 . . 121.84(18) ?
C5 C4 Cl2 . . 119.16(15) ?
C9 C4 Cl2 . . 119.00(14) ?
C4 C5 C6 . . 119.44(18) ?
C4 C5 H5A . . 120.3 ?
C6 C5 H5A . . 120.3 ?
C7 C6 C5 . . 121.55(17) ?
C7 C6 Cl1 . . 119.40(15) ?
C5 C6 Cl1 . . 119.05(15) ?
O1 C7 C6 . . 122.30(17) ?
O1 C7 C8 . . 118.63(18) ?
C6 C7 C8 . . 119.06(18) ?
N1 C8 C9 . . 124.12(17) ?
N1 C8 C7 . . 115.63(17) ?
C9 C8 C7 . . 120.25(18) ?
C4 C9 C8 . . 117.80(17) ?
C4 C9 C3 . . 126.01(18) ?
C8 C9 C3 . . 116.19(18) ?
C11 C10 C1 . . 123.99(18) ?
C11 C10 H10A . . 118.0 ?
C1 C10 H10A . . 118.0 ?
C10 C11 C12 . . 126.92(18) ?
C10 C11 H11A . . 116.5 ?
C12 C11 H11A . . 116.5 ?
C17 C12 C13 . . 117.82(18) ?
C17 C12 C11 . . 123.98(18) ?
C13 C12 C11 . . 118.20(17) ?
O2 C13 C14 . . 121.97(18) ?
O2 C13 C12 . . 116.57(18) ?
C14 C13 C12 . . 121.45(17) ?
C13 C14 C15 . . 119.90(18) ?
C13 C14 H14A . . 120.0 ?
C15 C14 H14A . . 120.0 ?
C16 C15 C14 . . 118.57(18) ?
C16 C15 H15A . . 120.7 ?
C14 C15 H15A . . 120.7 ?
C17 C16 C15 . . 122.35(18) ?
C17 C16 O3 . . 119.97(17) ?
C15 C16 O3 . . 117.62(17) ?
C16 C17 C12 . . 119.90(18) ?
C16 C17 H17A . . 120.1 ?
C12 C17 H17A . . 120.1 ?
O4 C18 O3 . . 122.59(18) ?
O4 C18 C19 . . 126.15(19) ?
O3 C18 C19 . . 111.19(18) ?
C18 C19 H19A . . 109.5 ?
C18 C19 H19B . . 109.5 ?
H19A C19 H19B . . 109.5 ?
C18 C19 H19C . . 109.5 ?
H19A C19 H19C . . 109.5 ?
H19B C19 H19C . . 109.5 ?
N2 C20 C21 . . 121.72(17) ?
N2 C20 C29 . . 118.39(17) ?
C21 C20 C29 . . 119.87(17) ?
C22 C21 C20 . . 120.43(17) ?
C22 C21 H21A . . 119.8 ?
C20 C21 H21A . . 119.8 ?
C21 C22 C28 . . 119.35(18) ?
C21 C22 H22A . . 120.3 ?
C28 C22 H22A . . 120.3 ?
C24 C23 C28 . . 121.65(18) ?
C24 C23 Cl4 . . 118.94(15) ?
C28 C23 Cl4 . . 119.40(14) ?
C23 C24 C25 . . 119.58(17) ?
C23 C24 H24A . . 120.2 ?
C25 C24 H24A . . 120.2 ?
C26 C25 C24 . . 121.94(17) ?
C26 C25 Cl3 . . 119.34(15) ?
C24 C25 Cl3 . . 118.70(14) ?
O5 C26 C25 . . 121.47(17) ?
O5 C26 C27 . . 120.29(17) ?
C25 C26 C27 . . 118.25(18) ?
N2 C27 C28 . . 123.85(17) ?
N2 C27 C26 . . 115.49(17) ?
C28 C27 C26 . . 120.66(17) ?
C22 C28 C27 . . 116.62(17) ?
C22 C28 C23 . . 125.54(18) ?
C27 C28 C23 . . 117.83(17) ?
C30 C29 C20 . . 124.17(17) ?
C30 C29 H29A . . 117.9 ?
C20 C29 H29A . . 117.9 ?
C29 C30 C31 . . 126.50(17) ?
C29 C30 H30A . . 116.7 ?
C31 C30 H30A . . 116.7 ?
C32 C31 C36 . . 117.29(17) ?
C32 C31 C30 . . 120.27(16) ?
C36 C31 C30 . . 122.42(17) ?
O6 C32 C33 . . 118.40(17) ?
O6 C32 C31 . . 120.19(18) ?
C33 C32 C31 . . 121.41(17) ?
C34 C33 C32 . . 120.34(18) ?
C34 C33 H33A . . 119.8 ?
C32 C33 H33A . . 119.8 ?
C33 C34 C35 . . 118.78(19) ?
C33 C34 H34A . . 120.6 ?
C35 C34 H34A . . 120.6 ?
C36 C35 C34 . . 122.11(18) ?
C36 C35 O7 . . 121.07(17) ?
C34 C35 O7 . . 116.78(17) ?
C35 C36 C31 . . 120.05(18) ?
C35 C36 H36A . . 120.0 ?
C31 C36 H36A . . 120.0 ?
O8 C37 O7 . . 123.06(18) ?
O8 C37 C38 . . 124.83(19) ?
O7 C37 C38 . . 112.10(17) ?
C37 C38 H38A . . 109.5 ?
C37 C38 H38B . . 109.5 ?
H38A C38 H38B . . 109.5 ?
C37 C38 H38C . . 109.5 ?
H38A C38 H38C . . 109.5 ?
H38B C38 H38C . . 109.5 ?

loop_
_geom_bond_atom_site_label_1
_geom_bond_atom_site_label_2
_geom_bond_site_symmetry_2
_geom_bond_distance
_geom_bond_publ_flag
Cl1 C6 . 1.7334(19) ?
Cl2 C4 . 1.744(2) ?
Cl3 C25 . 1.7334(19) ?
Cl4 C23 . 1.745(2) ?
N1 C1 . 1.339(2) ?
N1 C8 . 1.364(2) ?
N2 C20 . 1.337(2) ?
N2 C27 . 1.359(2) ?
O1 C7 . 1.356(2) ?
O1 H1 . 0.78(3) ?
O2 C13 . 1.359(2) ?
O2 H2 . 0.88(3) ?
O3 C18 . 1.349(2) ?
O3 C16 . 1.415(2) ?
O4 C18 . 1.203(2) ?
O5 C26 . 1.345(2) ?
O5 H5 . 0.77(3) ?
O6 C32 . 1.375(2) ?
O6 H6B . 0.844(10) ?
O6 H6A . 0.829(19) ?
O7 C37 . 1.354(2) ?
O7 C35 . 1.416(2) ?
O8 C37 . 1.208(2) ?
C1 C2 . 1.413(3) ?
C1 C10 . 1.466(3) ?
C2 C3 . 1.362(3) ?
C2 H2A . 0.9500 ?
C3 C9 . 1.418(3) ?
C3 H3A . 0.9500 ?
C4 C5 . 1.367(3) ?
C4 C9 . 1.413(3) ?
C5 C6 . 1.405(3) ?
C5 H5A . 0.9500 ?
C6 C7 . 1.366(3) ?
C7 C8 . 1.426(3) ?
C8 C9 . 1.414(3) ?
C10 C11 . 1.330(3) ?
C10 H10A . 0.9500 ?
C11 C12 . 1.463(3) ?
C11 H11A . 0.9500 ?
C12 C17 . 1.402(3) ?
C12 C13 . 1.409(3) ?
C13 C14 . 1.386(3) ?
C14 C15 . 1.390(3) ?
C14 H14A . 0.9500 ?
C15 C16 . 1.386(3) ?
C15 H15A . 0.9500 ?
C16 C17 . 1.373(3) ?
C17 H17A . 0.9500 ?
C18 C19 . 1.491(3) ?
C19 H19A . 0.9800 ?
C19 H19B . 0.9800 ?
C19 H19C . 0.9800 ?
C20 C21 . 1.413(3) ?
C20 C29 . 1.465(3) ?
C21 C22 . 1.366(3) ?
C21 H21A . 0.9500 ?
C22 C28 . 1.414(3) ?
C22 H22A . 0.9500 ?
C23 C24 . 1.362(3) ?
C23 C28 . 1.418(3) ?
C24 C25 . 1.406(3) ?
C24 H24A . 0.9500 ?
C25 C26 . 1.374(3) ?
C26 C27 . 1.428(3) ?
C27 C28 . 1.415(3) ?
C29 C30 . 1.328(3) ?
C29 H29A . 0.9500 ?
C30 C31 . 1.461(3) ?
C30 H30A . 0.9500 ?
C31 C32 . 1.405(3) ?
C31 C36 . 1.408(2) ?
C32 C33 . 1.389(3) ?
C33 C34 . 1.373(3) ?
C33 H33A . 0.9500 ?
C34 C35 . 1.384(3) ?
C34 H34A . 0.9500 ?
C35 C36 . 1.373(3) ?
C36 H36A . 0.9500 ?
C37 C38 . 1.493(3) ?
C38 H38A . 0.9800 ?
C38 H38B . 0.9800 ?
C38 H38C . 0.9800 ?

loop_
_geom_hbond_atom_site_label_D
_geom_hbond_atom_site_label_H
_geom_hbond_atom_site_label_A
_geom_hbond_site_symmetry_A
_geom_hbond_distance_DH
_geom_hbond_distance_HA
_geom_hbond_distance_DA
_geom_hbond_angle_DHA
O1 H1 N1 . 0.78(3) 2.14(3) 2.667(2) 125(3)
O2 H2 O8 . 0.88(3) 1.84(3) 2.675(2) 159(3)
O5 H5 N2 . 0.77(3) 2.20(3) 2.692(2) 122(3)
O5 H5 O4 1_655 0.77(3) 2.38(3) 2.990(2) 138(3)
O6 H6A O6 2_765 0.829(19) 2.12(3) 2.892(3) 156(5)
O6 H6B O4 1_655 0.844(10) 2.445(11) 3.130(3) 138.9(18)

loop_
_geom_torsion_atom_site_label_1
_geom_torsion_atom_site_label_2
_geom_torsion_atom_site_label_3
_geom_torsion_atom_site_label_4
_geom_torsion_site_symmetry_1
_geom_torsion_site_symmetry_2
_geom_torsion_site_symmetry_3
_geom_torsion_site_symmetry_4
_geom_torsion
_geom_torsion_publ_flag
C8 N1 C1 C2 . . . . -1.0(3) ?
C8 N1 C1 C10 . . . . 178.83(16) ?
N1 C1 C2 C3 . . . . 1.4(3) ?
C10 C1 C2 C3 . . . . -178.34(18) ?
C1 C2 C3 C9 . . . . -0.5(3) ?
C9 C4 C5 C6 . . . . -2.0(3) ?
Cl2 C4 C5 C6 . . . . 178.09(14) ?
C4 C5 C6 C7 . . . . 0.8(3) ?
C4 C5 C6 Cl1 . . . . -179.90(14) ?
C5 C6 C7 O1 . . . . -179.23(17) ?
Cl1 C6 C7 O1 . . . . 1.5(3) ?
C5 C6 C7 C8 . . . . 1.3(3) ?
Cl1 C6 C7 C8 . . . . -178.01(14) ?
C1 N1 C8 C9 . . . . -0.4(3) ?
C1 N1 C8 C7 . . . . 179.42(17) ?
O1 C7 C8 N1 . . . . -1.6(3) ?
C6 C7 C8 N1 . . . . 177.91(17) ?
O1 C7 C8 C9 . . . . 178.25(16) ?
C6 C7 C8 C9 . . . . -2.2(3) ?
C5 C4 C9 C8 . . . . 1.0(3) ?
Cl2 C4 C9 C8 . . . . -179.07(13) ?
C5 C4 C9 C3 . . . . -179.37(18) ?
Cl2 C4 C9 C3 . . . . 0.6(3) ?
N1 C8 C9 C4 . . . . -179.03(16) ?
C7 C8 C9 C4 . . . . 1.1(3) ?
N1 C8 C9 C3 . . . . 1.3(3) ?
C7 C8 C9 C3 . . . . -178.55(17) ?
C2 C3 C9 C4 . . . . 179.58(18) ?
C2 C3 C9 C8 . . . . -0.8(3) ?
N1 C1 C10 C11 . . . . 0.2(3) ?
C2 C1 C10 C11 . . . . -179.98(18) ?
C1 C10 C11 C12 . . . . 179.48(18) ?
C10 C11 C12 C17 . . . . 5.4(3) ?
C10 C11 C12 C13 . . . . -174.54(19) ?
C17 C12 C13 O2 . . . . -179.68(17) ?
C11 C12 C13 O2 . . . . 0.3(3) ?
C17 C12 C13 C14 . . . . -0.7(3) ?
C11 C12 C13 C14 . . . . 179.21(17) ?
O2 C13 C14 C15 . . . . 180.00(18) ?
C12 C13 C14 C15 . . . . 1.1(3) ?
C13 C14 C15 C16 . . . . -0.6(3) ?
C14 C15 C16 C17 . . . . -0.3(3) ?
C14 C15 C16 O3 . . . . 177.00(16) ?
C18 O3 C16 C17 . . . . -79.5(2) ?
C18 O3 C16 C15 . . . . 103.1(2) ?
C15 C16 C17 C12 . . . . 0.6(3) ?
O3 C16 C17 C12 . . . . -176.57(16) ?
C13 C12 C17 C16 . . . . -0.1(3) ?
C11 C12 C17 C16 . . . . 179.92(18) ?
C16 O3 C18 O4 . . . . -0.1(3) ?
C16 O3 C18 C19 . . . . -177.25(17) ?
C27 N2 C20 C21 . . . . -1.0(3) ?
C27 N2 C20 C29 . . . . 177.25(16) ?
N2 C20 C21 C22 . . . . 0.3(3) ?
C29 C20 C21 C22 . . . . -177.92(17) ?
C20 C21 C22 C28 . . . . 0.2(3) ?
C28 C23 C24 C25 . . . . -1.4(3) ?
Cl4 C23 C24 C25 . . . . 177.52(14) ?
C23 C24 C25 C26 . . . . -1.2(3) ?
C23 C24 C25 Cl3 . . . . 179.99(14) ?
C24 C25 C26 O5 . . . . -177.55(17) ?
Cl3 C25 C26 O5 . . . . 1.3(3) ?
C24 C25 C26 C27 . . . . 3.0(3) ?
Cl3 C25 C26 C27 . . . . -178.21(14) ?
C20 N2 C27 C28 . . . . 1.2(3) ?
C20 N2 C27 C26 . . . . -178.79(16) ?
O5 C26 C27 N2 . . . . -1.7(3) ?
C25 C26 C27 N2 . . . . 177.76(16) ?
O5 C26 C27 C28 . . . . 178.26(17) ?
C25 C26 C27 C28 . . . . -2.3(3) ?
C21 C22 C28 C27 . . . . 0.0(3) ?
C21 C22 C28 C23 . . . . 179.39(18) ?
N2 C27 C28 C22 . . . . -0.7(3) ?
C26 C27 C28 C22 . . . . 179.30(16) ?
N2 C27 C28 C23 . . . . 179.81(17) ?
C26 C27 C28 C23 . . . . -0.2(3) ?
C24 C23 C28 C22 . . . . -177.38(18) ?
Cl4 C23 C28 C22 . . . . 3.7(3) ?
C24 C23 C28 C27 . . . . 2.0(3) ?
Cl4 C23 C28 C27 . . . . -176.89(13) ?
N2 C20 C29 C30 . . . . 0.4(3) ?
C21 C20 C29 C30 . . . . 178.71(18) ?
C20 C29 C30 C31 . . . . -177.19(17) ?
C29 C30 C31 C32 . . . . -175.38(19) ?
C29 C30 C31 C36 . . . . 6.1(3) ?
C36 C31 C32 O6 . . . . 178.42(17) ?
C30 C31 C32 O6 . . . . -0.2(3) ?
C36 C31 C32 C33 . . . . -0.8(3) ?
C30 C31 C32 C33 . . . . -179.41(18) ?
O6 C32 C33 C34 . . . . -177.64(18) ?
C31 C32 C33 C34 . . . . 1.6(3) ?
C32 C33 C34 C35 . . . . -0.9(3) ?
C33 C34 C35 C36 . . . . -0.5(3) ?
C33 C34 C35 O7 . . . . -178.19(17) ?
C37 O7 C35 C36 . . . . 76.0(2) ?
C37 O7 C35 C34 . . . . -106.3(2) ?
C34 C35 C36 C31 . . . . 1.3(3) ?
O7 C35 C36 C31 . . . . 178.87(16) ?
C32 C31 C36 C35 . . . . -0.6(3) ?
C30 C31 C36 C35 . . . . 177.95(17) ?
C35 O7 C37 O8 . . . . -5.6(3) ?
C35 O7 C37 C38 . . . . 173.12(16) ?
